data_4076529
loop_
_publ_author_name
'Cade, Ian A.'
'Hill, Anthony F.'

_publ_section_title
;
 1,1-Bis(N-methylimidazole)-2-(trimethylsilyl)-1-boracyclohexa-1,4-diene
 Chloride: A Stable Intermediate or Tangent en Route to
 1-(N-Methylimidazole)borabenzene?
;
_journal_issue 5
_journal_name_full Organometallics
_journal_page_first 2112
_journal_paper_doi 10.1021/om300002y
_journal_volume 31
_journal_year 2012
_chemical_compound_source 'Research School of Chemistry'
_chemical_formula_moiety 'C16 H26 B N4 Si, 0.5(C6 H6), Cl'
_chemical_formula_sum 'C19 H29 B Cl N4 Si'
_chemical_formula_weight 387.82
_space_group_IT_number 15
_symmetry_cell_setting monoclinic
_symmetry_space_group_name_Hall '-C 2yc'
_symmetry_space_group_name_H-M 'C 1 2/c 1'
_atom_sites_solution_hydrogens geom
_atom_sites_solution_primary direct
_cell_angle_alpha 90
_cell_angle_beta 112.1070(16)
_cell_angle_gamma 90
_cell_formula_units_Z 8
_cell_length_a 35.9186(10)
_cell_length_b 9.7530(3)
_cell_length_c 13.6534(3)
_cell_measurement_reflns_used 15032
_cell_measurement_temperature 200
_cell_measurement_theta_max 25
_cell_measurement_theta_min 2.55
_cell_volume 4431.3(2)
_computing_cell_refinement 'DENZO/SCALEPACK (Otwinowski & Minor, 1997)'
_computing_data_collection 'COLLECT (Nonius, 1997-2001).'
_computing_data_reduction 'DENZO/SCALEPACK (Otwinowski & Minor, 1997)'
_computing_molecular_graphics 'Ortep-3 for Windows v. 2.01'
_computing_publication_material 'CRYSTALS (Betteridge et al., 2003)'
_computing_structure_refinement 'CRYSTALS (Betteridge et al., 2003)'
_computing_structure_solution 'SIR92 (Altomare et al., 1994)'
_diffrn_ambient_temperature 200
_diffrn_measured_fraction_theta_full 0.998
_diffrn_measured_fraction_theta_max 0.998
_diffrn_measurement_device 'Nonius KappaCCD'
_diffrn_measurement_device_type Area
_diffrn_measurement_method \w
_diffrn_radiation_monochromator graphite
_diffrn_radiation_type 'Mo K\a'
_diffrn_radiation_wavelength 0.71073
_diffrn_reflns_av_R_equivalents 0.045
_diffrn_reflns_limit_h_max 42
_diffrn_reflns_limit_h_min -42
_diffrn_reflns_limit_k_max 9
_diffrn_reflns_limit_k_min -11
_diffrn_reflns_limit_l_max 16
_diffrn_reflns_limit_l_min -16
_diffrn_reflns_number 23296
_diffrn_reflns_theta_full 25.031
_diffrn_reflns_theta_max 25.031
_diffrn_reflns_theta_min 2.566
_diffrn_standards_number 0
_exptl_absorpt_coefficient_mu 0.236
_exptl_absorpt_correction_T_max 0.980
_exptl_absorpt_correction_T_min 0.952
_exptl_absorpt_correction_type integration
_exptl_absorpt_process_details
;
Gaussian integration (Coppens, 1970)
;
_exptl_crystal_colour colourless
_exptl_crystal_density_diffrn 1.163
_exptl_crystal_density_method 'not measured'
_exptl_crystal_description plate
_exptl_crystal_F_000 1656
_exptl_crystal_size_max 0.27
_exptl_crystal_size_mid 0.13
_exptl_crystal_size_min 0.10
_refine_diff_density_max 0.57
_refine_diff_density_min -0.52
_refine_ls_extinction_coef 230(40)
_refine_ls_extinction_method 'Larson (1970), Equation 22'
_refine_ls_goodness_of_fit_ref 0.8612
_refine_ls_hydrogen_treatment constr
_refine_ls_matrix_type full
_refine_ls_number_parameters 241
_refine_ls_number_reflns 3906
_refine_ls_number_restraints 13
_refine_ls_R_factor_all 0.0616
_refine_ls_R_factor_gt 0.0453
_refine_ls_shift/su_max 0.007324
_refine_ls_structure_factor_coef Fsqd
_refine_ls_weighting_details
;
 Method, part 1, Chebychev polynomial, (Watkin, 1994, Prince, 1982) 
 [weight] = 1.0/[A~0~*T~0~(x)+A~1~*T~1~(x) ... +A~n-1~]*T~n-1~(x)] 
 where A~i~ are the Chebychev coefficients listed below and x= Fcalc/Fmax 
 Method = Robust Weighting (Prince, 1982) 
 W = [weight] * [1-(deltaF/6*sigmaF)^2^]^2^ 
 A~i~ are: 
 78.4 123. 61.5 15.1 
;
_refine_ls_weighting_scheme calc
_refine_ls_wR_factor_all 0.1958
_refine_ls_wR_factor_gt 0.1652
_refine_ls_wR_factor_ref 0.1958
_reflns_limit_h_max 39
_reflns_limit_h_min -42
_reflns_limit_k_max 11
_reflns_limit_k_min 0
_reflns_limit_l_max 16
_reflns_limit_l_min 0
_reflns_number_gt 2845
_reflns_number_total 3906
_reflns_threshold_expression I>2.0\s(I)
_oxford_diffrn_Wilson_B_factor 3.22
_oxford_diffrn_Wilson_scale 13.11
_oxford_refine_ls_r_factor_ref 0.0616
_oxford_refine_ls_scale 0.2860(7)
_oxford_reflns_number_all 3906
_oxford_reflns_threshold_expression_ref I>-10.0\s(I)
_cod_data_source_file om300002y_si_002.cif
_cod_data_source_block 1
_cod_depositor_comments
;
The following automatic conversions were performed:

'_symmetry_cell_setting' value 'Monoclinic' changed to 'monoclinic'
according to /home/saulius/struct/CIF-dictionaries/cif_core.dic
dictionary named 'cif_core.dic' version 2.4.1 from 2010-06-29.

Automatic conversion script
Id: cif_fix_values 1715 2011-07-08 13:25:40Z adriana 
;
_cod_original_sg_symbol_H-M 'C 1 2/c 1 '
_cod_original_formula_sum 'C19 H29 B1 Cl1 N4 Si1'
_cod_database_code 4076529

loop_
_symmetry_equiv_pos_as_xyz
x,y,z
-x,-y,-z
x+1/2,y+1/2,z
-x+1/2,-y+1/2,-z
-x,y,-z+1/2
x,-y,z+1/2
-x+1/2,y+1/2,-z+1/2
x+1/2,-y+1/2,z+1/2

loop_
_atom_site_label
_atom_site_type_symbol
_atom_site_fract_x
_atom_site_fract_y
_atom_site_fract_z
_atom_site_U_iso_or_equiv
_atom_site_occupancy
_atom_site_adp_type
_atom_site_refinement_flags_posn
_atom_site_refinement_flags_adp
B1 B 0.36459(7) 0.6058(3) 0.33167(19) 0.0328 1.0000 Uani . .
N1 N 0.34161(5) 0.62121(19) 0.20728(14) 0.0323 1.0000 Uani . .
N2 N 0.31078(6) 0.6966(2) 0.04683(15) 0.0365 1.0000 Uani . .
N3 N 0.34060(5) 0.70185(19) 0.38336(14) 0.0329 1.0000 Uani . .
N4 N 0.29220(6) 0.80196(19) 0.41658(14) 0.0345 1.0000 Uani . .
Si1 Si 0.42775(2) 0.82404(8) 0.33327(6) 0.0439 1.0000 Uani . .
Cl1 Cl 0.27771(2) 1.01382(7) 0.18329(5) 0.0482 1.0000 Uani . .
C1 C 0.41078(7) 0.6571(2) 0.37037(19) 0.0372 1.0000 Uani . .
C2 C 0.43928(8) 0.5724(3) 0.4321(2) 0.0505 1.0000 Uani . .
C3 C 0.43351(10) 0.4305(3) 0.4662(3) 0.0631 1.0000 Uani . .
C4 C 0.39206(9) 0.3761(3) 0.4212(2) 0.0521 1.0000 Uani . .
C5 C 0.36091(8) 0.4501(2) 0.36117(19) 0.0422 1.0000 Uani . .
C11 C 0.48302(10) 0.8471(4) 0.4074(3) 0.0726 1.0000 Uani . .
C12 C 0.41924(11) 0.8273(4) 0.1888(3) 0.0640 1.0000 Uani . .
C13 C 0.40197(10) 0.9756(3) 0.3626(3) 0.0641 1.0000 Uani . .
C14 C 0.33762(8) 0.5139(2) 0.1375(2) 0.0397 1.0000 Uani . .
C15 C 0.31839(8) 0.5604(3) 0.03830(19) 0.0431 1.0000 Uani . .
C16 C 0.29071(9) 0.7893(3) -0.0424(2) 0.0538 1.0000 Uani . .
C17 C 0.32494(7) 0.7307(2) 0.14863(17) 0.0353 1.0000 Uani . .
C18 C 0.35669(7) 0.7603(3) 0.48233(17) 0.0401 1.0000 Uani . .
C19 C 0.32719(8) 0.8233(3) 0.50310(18) 0.0407 1.0000 Uani . .
C20 C 0.25240(7) 0.8579(3) 0.3987(2) 0.0408 1.0000 Uani . .
C21 C 0.30136(6) 0.7291(2) 0.34673(17) 0.0337 1.0000 Uani . .
H21 H 0.4664 0.6022 0.4577 0.0599 1.0000 Uiso R .
H31 H 0.4510 0.3699 0.4472 0.0763 1.0000 Uiso R .
H32 H 0.4418 0.4290 0.5437 0.0754 1.0000 Uiso R .
H41 H 0.3877 0.2847 0.4367 0.0630 1.0000 Uiso R .
H51 H 0.3350 0.4079 0.3355 0.0519 1.0000 Uiso R .
H111 H 0.4891 0.9378 0.3896 0.1024 1.0000 Uiso R .
H112 H 0.4890 0.8431 0.4838 0.1023 1.0000 Uiso R .
H113 H 0.4985 0.7836 0.3847 0.1018 1.0000 Uiso R .
H121 H 0.4333 0.9010 0.1735 0.1006 1.0000 Uiso R .
H122 H 0.4262 0.7433 0.1654 0.1012 1.0000 Uiso R .
H123 H 0.3914 0.8422 0.1478 0.1013 1.0000 Uiso R .
H131 H 0.4119 1.0578 0.3416 0.0997 1.0000 Uiso R .
H132 H 0.4082 0.9795 0.4377 0.0993 1.0000 Uiso R .
H133 H 0.3731 0.9694 0.3254 0.0994 1.0000 Uiso R .
H141 H 0.3473 0.4248 0.1602 0.0490 1.0000 Uiso R .
H151 H 0.3106 0.5115 -0.0266 0.0505 1.0000 Uiso R .
H161 H 0.2809 0.8644 -0.0166 0.0745 1.0000 Uiso R .
H162 H 0.3094 0.8196 -0.0731 0.0747 1.0000 Uiso R .
H163 H 0.2687 0.7445 -0.0951 0.0742 1.0000 Uiso R .
H171 H 0.3226 0.8183 0.1744 0.0427 1.0000 Uiso R .
H181 H 0.3837 0.7528 0.5255 0.0464 1.0000 Uiso R .
H191 H 0.3288 0.8696 0.5640 0.0481 1.0000 Uiso R .
H201 H 0.2326 0.7886 0.3681 0.0627 1.0000 Uiso R .
H202 H 0.2480 0.9312 0.3502 0.0620 1.0000 Uiso R .
H203 H 0.2513 0.8874 0.4644 0.0621 1.0000 Uiso R .
H211 H 0.2832 0.7014 0.2832 0.0399 1.0000 Uiso R .
C130 C 0.500000(7) 0.4609(7) 0.250000(7) 0.1157 1.0000 Uani DS T
C120 C 0.53598(14) 0.3912(5) 0.2597(4) 0.1193 1.0000 Uani D .
C110 C 0.53663(17) 0.2472(5) 0.2620(5) 0.1315 1.0000 Uani D .
C100 C 0.500000(7) 0.1793(9) 0.250000(7) 0.1457 1.0000 Uani DS T
H1001 H 0.5000 0.0830 0.2500 0.1748 1.0000 Uiso RS .
H1101 H 0.5616 0.1964 0.2706 0.1646 1.0000 Uiso R .
H1201 H 0.5599 0.4402 0.2658 0.1368 1.0000 Uiso R .
H1301 H 0.5000 0.5568 0.2500 0.1220 1.0000 Uiso RS .

loop_
_atom_site_aniso_label
_atom_site_aniso_U_11
_atom_site_aniso_U_22
_atom_site_aniso_U_33
_atom_site_aniso_U_23
_atom_site_aniso_U_13
_atom_site_aniso_U_12
B1 0.0336(12) 0.0342(12) 0.0346(12) 0.0004(10) 0.0174(10) 0.0043(10)
N1 0.0321(9) 0.0326(9) 0.0361(10) -0.0017(7) 0.0173(7) 0.0033(7)
N2 0.0369(10) 0.0412(10) 0.0343(9) 0.0021(8) 0.0165(7) 0.0050(8)
N3 0.0349(9) 0.0331(10) 0.0324(9) 0.0001(7) 0.0146(7) 0.0013(8)
N4 0.0392(10) 0.0332(9) 0.0384(10) -0.0013(8) 0.0230(8) 0.0008(8)
Si1 0.0378(4) 0.0431(5) 0.0540(5) -0.0035(3) 0.0209(3) -0.0016(3)
Cl1 0.0567(4) 0.0408(4) 0.0521(4) 0.0091(2) 0.0263(3) 0.0138(3)
C1 0.0330(11) 0.0407(13) 0.0392(12) -0.0034(9) 0.0152(9) 0.0052(9)
C2 0.0392(13) 0.0558(16) 0.0530(14) 0.0040(13) 0.0134(11) 0.0098(12)
C3 0.0656(18) 0.0591(18) 0.0632(17) 0.0191(15) 0.0227(14) 0.0244(15)
C4 0.0727(18) 0.0388(13) 0.0534(15) 0.0084(11) 0.0335(14) 0.0157(13)
C5 0.0556(15) 0.0329(12) 0.0435(13) 0.0015(10) 0.0247(11) -0.0009(10)
C11 0.0467(15) 0.070(2) 0.091(3) -0.0034(17) 0.0143(16) -0.0113(14)
C12 0.0703(19) 0.070(2) 0.0595(18) 0.0004(15) 0.0332(16) -0.0124(15)
C13 0.072(2) 0.0414(15) 0.095(2) -0.0024(14) 0.0491(18) 0.0049(13)
C14 0.0486(13) 0.0338(12) 0.0443(13) -0.0047(10) 0.0260(11) 0.0020(10)
C15 0.0497(13) 0.0468(14) 0.0386(12) -0.0063(10) 0.0233(10) -0.0033(11)
C16 0.0616(17) 0.0575(17) 0.0399(13) 0.0110(12) 0.0162(12) 0.0119(14)
C17 0.0377(11) 0.0339(12) 0.0369(11) 0.0007(9) 0.0169(9) 0.0045(9)
C18 0.0398(12) 0.0464(13) 0.0343(11) -0.0017(10) 0.0142(9) 0.0018(10)
C19 0.0482(13) 0.0404(13) 0.0340(12) -0.0069(10) 0.0159(10) -0.0027(10)
C20 0.0399(12) 0.0407(13) 0.0486(13) -0.0019(10) 0.0244(10) 0.0040(10)
C21 0.0351(10) 0.0347(11) 0.0354(10) 0.0002(9) 0.0179(9) -0.0003(9)
C130 0.178(9) 0.061(3) 0.072(4) 0.0000 0.006(5) 0.0000
C120 0.115(4) 0.158(6) 0.085(3) 0.015(4) 0.037(3) -0.029(4)
C110 0.181(7) 0.125(5) 0.109(4) 0.004(4) 0.077(4) 0.052(5)
C100 0.257(15) 0.072(5) 0.114(6) 0.0000 0.077(9) 0.0000

loop_
_atom_type_symbol
_atom_type_scat_dispersion_real
_atom_type_scat_dispersion_imag
_atom_type_scat_Cromer_Mann_a1
_atom_type_scat_Cromer_Mann_b1
_atom_type_scat_Cromer_Mann_a2
_atom_type_scat_Cromer_Mann_b2
_atom_type_scat_Cromer_Mann_a3
_atom_type_scat_Cromer_Mann_b3
_atom_type_scat_Cromer_Mann_a4
_atom_type_scat_Cromer_Mann_b4
_atom_type_scat_Cromer_Mann_c
_atom_type_scat_source
C 0.0033 0.0016 2.3100 20.8439 1.0200 10.2075 1.5886 0.5687 0.8650 51.6512 0.2156 'International Tables Vol C 4.2.6.8 and 6.1.1.4'
H 0.0000 0.0000 0.4930 10.5109 0.3229 26.1257 0.1402 3.1424 0.0408 57.7998 0.0030 'International Tables Vol C 4.2.6.8 and 6.1.1.4'
B 0.0013 0.0007 2.0545 23.2185 1.3326 1.0210 1.0979 60.3498 0.7068 0.1403 -0.1932 'International Tables Vol C 4.2.6.8 and 6.1.1.4'
Cl 0.1484 0.1585 11.4604 0.0104 7.1964 1.1662 6.2556 18.5194 1.6455 47.7784 -9.5574 'International Tables Vol C 4.2.6.8 and 6.1.1.4'
N 0.0061 0.0033 12.2126 0.0057 3.1322 9.8933 2.0125 28.9975 1.1663 0.5826 -11.5290 'International Tables Vol C 4.2.6.8 and 6.1.1.4'
Si 0.0817 0.0704 6.2915 2.4386 3.0353 32.3337 1.9891 0.6785 1.5410 81.6937 1.1407 'International Tables Vol C 4.2.6.8 and 6.1.1.4'

loop_
_exptl_crystal_face_index_h
_exptl_crystal_face_index_k
_exptl_crystal_face_index_l
_exptl_crystal_face_perp_dist
0 1 0 0.120
0 0 -1 0.050
1 0 1 0.056
0 -3 -1 0.090
1 0 0 0.098
-1 0 0 0.030
14 1 -7 0.076
-2 0 1 0.060

loop_
_geom_angle_atom_site_label_1
_geom_angle_site_symmetry_1
_geom_angle_atom_site_label_2
_geom_angle_atom_site_label_3
_geom_angle_site_symmetry_3
_geom_angle
_geom_angle_publ_flag
N1 . B1 N3 . 105.41(16) yes
N1 . B1 C1 . 112.05(17) yes
N3 . B1 C1 . 109.27(18) yes
N1 . B1 C5 . 107.52(18) yes
N3 . B1 C5 . 109.66(17) yes
C1 . B1 C5 . 112.66(19) yes
B1 . N1 C14 . 122.69(19) yes
B1 . N1 C17 . 130.64(19) yes
C14 . N1 C17 . 106.6(2) yes
C15 . N2 C16 . 125.3(2) yes
C15 . N2 C17 . 108.76(19) yes
C16 . N2 C17 . 126.0(2) yes
B1 . N3 C18 . 125.21(18) yes
B1 . N3 C21 . 128.19(18) yes
C18 . N3 C21 . 106.22(18) yes
C19 . N4 C20 . 127.2(2) yes
C19 . N4 C21 . 107.7(2) yes
C20 . N4 C21 . 124.9(2) yes
C1 . Si1 C11 . 110.17(14) yes
C1 . Si1 C12 . 110.94(13) yes
C11 . Si1 C12 . 106.60(18) yes
C1 . Si1 C13 . 113.08(12) yes
C11 . Si1 C13 . 107.46(17) yes
C12 . Si1 C13 . 108.31(17) yes
B1 . C1 Si1 . 125.29(17) yes
B1 . C1 C2 . 117.5(2) yes
Si1 . C1 C2 . 117.2(2) yes
C1 . C2 C3 . 127.1(2) yes
C1 . C2 H21 . 118.6 no
C3 . C2 H21 . 114.3 no
C2 . C3 C4 . 115.9(2) yes
C2 . C3 H31 . 107.5 no
C4 . C3 H31 . 108.9 no
C2 . C3 H32 . 109.0 no
C4 . C3 H32 . 106.8 no
H31 . C3 H32 . 108.5 no
C3 . C4 C5 . 123.1(3) yes
C3 . C4 H41 . 118.2 no
C5 . C4 H41 . 118.8 no
B1 . C5 C4 . 123.1(2) yes
B1 . C5 H51 . 118.8 no
C4 . C5 H51 . 118.2 no
Si1 . C11 H111 . 105.6 no
Si1 . C11 H112 . 109.5 no
H111 . C11 H112 . 108.9 no
Si1 . C11 H113 . 112.0 no
H111 . C11 H113 . 107.3 no
H112 . C11 H113 . 113.3 no
Si1 . C12 H121 . 110.8 no
Si1 . C12 H122 . 112.4 no
H121 . C12 H122 . 110.6 no
Si1 . C12 H123 . 109.8 no
H121 . C12 H123 . 106.4 no
H122 . C12 H123 . 106.6 no
Si1 . C13 H131 . 109.1 no
Si1 . C13 H132 . 108.9 no
H131 . C13 H132 . 108.6 no
Si1 . C13 H133 . 111.0 no
H131 . C13 H133 . 109.7 no
H132 . C13 H133 . 109.5 no
N1 . C14 C15 . 108.5(2) yes
N1 . C14 H141 . 122.7 no
C15 . C14 H141 . 128.8 no
N2 . C15 C14 . 106.5(2) yes
N2 . C15 H151 . 124.6 no
C14 . C15 H151 . 128.9 no
N2 . C16 H161 . 107.8 no
N2 . C16 H162 . 110.2 no
H161 . C16 H162 . 110.3 no
N2 . C16 H163 . 110.7 no
H161 . C16 H163 . 108.6 no
H162 . C16 H163 . 109.3 no
N1 . C17 N2 . 109.6(2) yes
N1 . C17 H171 . 125.9 no
N2 . C17 H171 . 124.5 no
N3 . C18 C19 . 108.9(2) yes
N3 . C18 H181 . 122.8 no
C19 . C18 H181 . 128.3 no
N4 . C19 C18 . 106.7(2) yes
N4 . C19 H191 . 124.8 no
C18 . C19 H191 . 128.5 no
N4 . C20 H201 . 109.2 no
N4 . C20 H202 . 107.0 no
H201 . C20 H202 . 109.1 no
N4 . C20 H203 . 109.8 no
H201 . C20 H203 . 109.6 no
H202 . C20 H203 . 112.1 no
N3 . C21 N4 . 110.5(2) yes
N3 . C21 H211 . 125.1 no
N4 . C21 H211 . 124.3 no
C120 5_655 C130 C120 . 122.9(7) yes
C120 5_655 C130 H1301 . 118.6 no
C120 . C130 H1301 . 118.6 no
C130 . C120 C110 . 119.1(5) yes
C130 . C120 H1201 . 121.6 no
C110 . C120 H1201 . 119.3 no
C120 . C110 C100 . 117.1(6) yes
C120 . C110 H1101 . 120.6 no
C100 . C110 H1101 . 122.4 no
C110 . C100 C110 5_655 124.6(8) yes
C110 . C100 H1001 . 117.7 no
C110 5_655 C100 H1001 . 117.7 no

loop_
_geom_bond_atom_site_label_1
_geom_bond_atom_site_label_2
_geom_bond_site_symmetry_2
_geom_bond_distance
_geom_bond_publ_flag
B1 N1 . 1.592(3) yes
B1 N3 . 1.605(3) yes
B1 C1 . 1.619(3) yes
B1 C5 . 1.590(3) yes
N1 C14 . 1.386(3) yes
N1 C17 . 1.334(3) yes
N2 C15 . 1.369(3) yes
N2 C16 . 1.470(3) yes
N2 C17 . 1.330(3) yes
N3 C18 . 1.378(3) yes
N3 C21 . 1.333(3) yes
N4 C19 . 1.379(3) yes
N4 C20 . 1.462(3) yes
N4 C21 . 1.326(3) yes
Si1 C1 . 1.873(3) yes
Si1 C11 . 1.872(3) yes
Si1 C12 . 1.880(3) yes
Si1 C13 . 1.866(3) yes
C1 C2 . 1.339(4) yes
C2 C3 . 1.500(4) yes
C2 H21 . 0.948 no
C3 C4 . 1.479(5) yes
C3 H31 . 0.967 no
C3 H32 . 0.985 no
C4 C5 . 1.325(4) yes
C4 H41 . 0.943 no
C5 H51 . 0.955 no
C11 H111 . 0.965 no
C11 H112 . 0.984 no
C11 H113 . 0.958 no
C12 H121 . 0.945 no
C12 H122 . 0.947 no
C12 H123 . 0.956 no
C13 H131 . 0.963 no
C13 H132 . 0.964 no
C13 H133 . 0.971 no
C14 C15 . 1.347(4) yes
C14 H141 . 0.943 no
C15 H151 . 0.951 no
C16 H161 . 0.937 no
C16 H162 . 0.961 no
C16 H163 . 0.952 no
C17 H171 . 0.939 no
C18 C19 . 1.344(3) yes
C18 H181 . 0.930 no
C19 H191 . 0.929 no
C20 H201 . 0.957 no
C20 H202 . 0.947 no
C20 H203 . 0.957 no
C21 H211 . 0.908 no
C130 C120 5_655 1.422(3) yes
C130 C120 . 1.422(3) yes
C130 H1301 . 0.935 no
C120 C110 . 1.405(4) yes
C120 H1201 . 0.960 no
C110 C100 . 1.426(3) yes
C110 H1101 . 0.993 no
C100 H1001 . 0.939 no
